data_7713405
loop_
_publ_author_name
'Zhang, Ben'
'Zhou, Yang'
'Dong, Chang'
'Xiang, Yi'
'Shi, Yanbo'
'Zhang, Chennan'
'Yuan, Aihua'
'Zheng, Shaojun'
'Li, Zhaoyang'
'Zhang, Yi-Quan'
'Yang, Yong'
'Chen, Lei'

_publ_section_title
;
 Boosting mono-axial crystal field in stable high-coordinate Dy(III)
 single-ion magnets by substitution of phenoxy axial ligand
;
_journal_name_full 'Dalton Transactions'
_journal_paper_doi 10.1039/D3DT01318A
_journal_year 2023
_chemical_formula_moiety 'C38 H38 Dy N7 O2, 2(C24 H20 B), C H2 Cl2, 2[CH2Cl2]'
_chemical_formula_sum 'C89 H84 B2 Cl6 Dy N7 O2'
_chemical_formula_weight 1680.565
_space_group_crystal_system triclinic
_space_group_IT_number 2
_space_group_name_Hall '-P 1'
_space_group_name_H-M_alt 'P -1'
_symmetry_Int_Tables_number 2
_audit_creation_date 2023-05-22
_audit_creation_method
;
Olex2 1.5-dev
(compiled 2023.03.24 svn.rc9df729e for OlexSys, GUI svn.r6758)
;
_audit_update_record
;
2023-06-21 deposited with the CCDC.	2023-07-04 downloaded from the CCDC.
;
_cell_angle_alpha 106.340(13)
_cell_angle_beta 90.908(12)
_cell_angle_gamma 115.959(11)
_cell_formula_units_Z 2
_cell_length_a 13.155(3)
_cell_length_b 14.354(3)
_cell_length_c 24.759(6)
_cell_measurement_reflns_used 17552
_cell_measurement_temperature 296(2)
_cell_measurement_theta_max 25.277
_cell_measurement_theta_min 2.606
_cell_volume 3981.0(17)
_computing_cell_refinement 'Bruker SMART'
_computing_data_collection 'Bruker SMART'
_computing_data_reduction 'Bruker SAINT'
_computing_molecular_graphics 'Olex2 1.5-dev (Dolomanov et al., 2009)'
_computing_publication_material 'Olex2 1.5-dev (Dolomanov et al., 2009)'
_computing_structure_refinement 'olex2.refine 1.5-dev (Bourhis et al., 2015)'
_computing_structure_solution 'Bruker SHELXTL'
_diffrn_ambient_temperature 296.15
_diffrn_measured_fraction_theta_full 0.9978
_diffrn_measured_fraction_theta_max 0.9974
_diffrn_measurement_device_type 'CCD area detector'
_diffrn_measurement_method 'phi and omega scans'
_diffrn_radiation_type 'Mo K\a'
_diffrn_radiation_wavelength 0.71073
_diffrn_reflns_av_R_equivalents 0.0387
_diffrn_reflns_av_unetI/netI 0.0445
_diffrn_reflns_Laue_measured_fraction_full 0.9978
_diffrn_reflns_Laue_measured_fraction_max 0.9974
_diffrn_reflns_limit_h_max 17
_diffrn_reflns_limit_h_min -16
_diffrn_reflns_limit_k_max 18
_diffrn_reflns_limit_k_min -18
_diffrn_reflns_limit_l_max 32
_diffrn_reflns_limit_l_min -32
_diffrn_reflns_number 58781
_diffrn_reflns_point_group_measured_fraction_full 0.9978
_diffrn_reflns_point_group_measured_fraction_max 0.9974
_diffrn_reflns_theta_full 25.2417
_diffrn_reflns_theta_max 26.00
_diffrn_reflns_theta_min 2.61
_exptl_absorpt_coefficient_mu 1.194
_exptl_absorpt_correction_T_max 0.882
_exptl_absorpt_correction_T_min 0.843
_exptl_absorpt_correction_type multi-scan
_exptl_absorpt_process_details sadabs
_exptl_crystal_colour yellow
_exptl_crystal_density_diffrn 1.402
_exptl_crystal_description block
_exptl_crystal_F_000 1724.661
_exptl_crystal_size_max 0.16
_exptl_crystal_size_mid 0.13
_exptl_crystal_size_min 0.12
_refine_diff_density_max 0.4751
_refine_diff_density_min -0.6242
_refine_diff_density_rms 0.0857
_refine_ls_d_res_high 0.8107
_refine_ls_d_res_low 7.8162
_refine_ls_goodness_of_fit_ref 1.0375
_refine_ls_hydrogen_treatment constr
_refine_ls_matrix_type full
_refine_ls_number_constraints 151
_refine_ls_number_parameters 911
_refine_ls_number_reflns 15621
_refine_ls_number_restraints 0
_refine_ls_restrained_S_all 1.0375
_refine_ls_R_factor_all 0.0415
_refine_ls_R_factor_gt 0.0334
_refine_ls_shift/su_max -0.0004
_refine_ls_shift/su_mean 0.0000
_refine_ls_structure_factor_coef Fsqd
_refine_ls_weighting_details 'w=1/[\s^2^(Fo^2^)+(0.0528P)^2^+0.4543P] where P=(Fo^2^+2Fc^2^)/3'
_refine_ls_weighting_scheme calc
_refine_ls_wR_factor_gt 0.0852
_refine_ls_wR_factor_ref 0.0900
_reflns_Friedel_coverage 0.0
_reflns_limit_h_max 16
_reflns_limit_h_min -16
_reflns_limit_k_max 16
_reflns_limit_k_min -17
_reflns_limit_l_max 30
_reflns_limit_l_min 0
_reflns_number_gt 13579
_reflns_number_total 15621
_reflns_threshold_expression I>=2u(I)
_cod_data_source_file d3dt01318a2.cif
_cod_data_source_block '[Dy(BPATPA)(4methoxyPhO)]'
_cod_original_formula_sum 'C89 H84 B2 Cl6 Dy1 N7 O2'
_cod_database_code 7713405
_olex2_refinement_description
;
1. Fixed Uiso
 At 1.2 times of:
  All C(H) groups, All C(H,H) groups
 At 1.5 times of:
  All C(H,H,H) groups
2.a Secondary CH2 refined with riding coordinates:
 C6(H6a,H6b), C7(H7a,H7b), C13(H13a,H13b), C19(H19a,H19b), C20(H20a,H20b),
 C26(H26a,H26b), C87(H87a,H87b)
2.b Aromatic/amide H refined with riding coordinates:
 C1(H1), C2(H2), C3(H3), C4(H4), C9(H9), C10(H10), C11(H11), C12(H12),
 C15(H15), C16(H16), C17(H17), C22(H22), C23(H23), C24(H24), C25(H25), C28(H28),
  C29(H29), C30(H30), C31(H31), C33(H33), C34(H34), C36(H36), C37(H37),
 C40(H40), C41(H41), C42(H42), C43(H43), C44(H44), C46(H46), C47(H47), C48(H48),
  C49(H49), C50(H50), C52(H52), C53(H53), C54(H54), C55(H55), C56(H56),
 C58(H58), C59(H59), C60(H60), C61(H61), C62(H62), C64(H64), C65(H65), C66(H66),
  C67(H67), C68(H68), C70(H70), C71(H71), C72(H72), C73(H73), C74(H74),
 C76(H76), C77(H77), C78(H78), C79(H79), C80(H80), C82(H82), C83(H83), C84(H84),
  C85(H85), C86(H86)
2.c Idealised Me refined as rotating group:
 C38(H38a,H38b,H38c)
;
_smtbx_masks_special_details
;
A solvent mask was calculated and 154 electrons were 
found in a volume of 452\%A^3^ in 1 void per unit cell. 
This is consistent with the presence of 2[CH2Cl2] per Formula Unit 
which account for 168 electrons per unit cell.
;
_smtbx_masks_void_probe_radius 1.2
_smtbx_masks_void_truncation_radius 1.2
_olex2_submission_special_instructions 'No special instructions were received'

loop_
_space_group_symop_id
_space_group_symop_operation_xyz
1 x,y,z
2 -x,-y,-z

loop_
_atom_site_label
_atom_site_type_symbol
_atom_site_fract_x
_atom_site_fract_y
_atom_site_fract_z
_atom_site_U_iso_or_equiv
_atom_site_adp_type
_atom_site_occupancy
_atom_site_refinement_flags_posn
Dy1 Dy 0.186965(10) 0.514348(10) 0.259707(5) 0.03397(5) Uani 1.000000 .
N1 N 0.1448(2) 0.3938(2) 0.32012(10) 0.0463(6) Uani 1.000000 .
N2 N 0.2838(2) 0.6622(2) 0.35560(10) 0.0457(6) Uani 1.000000 .
N3 N 0.0683(2) 0.3094(2) 0.19031(10) 0.0470(6) Uani 1.000000 .
N4 N 0.11922(18) 0.49450(19) 0.15861(9) 0.0381(5) Uani 1.000000 .
N5 N 0.2754(2) 0.69507(19) 0.23629(10) 0.0426(6) Uani 1.000000 .
N6 N 0.33142(19) 0.5114(2) 0.19570(10) 0.0417(5) Uani 1.000000 .
N7 N 0.3634(2) 0.5134(2) 0.30762(10) 0.0452(6) Uani 1.000000 .
O1 O 0.04107(16) 0.53454(17) 0.27814(8) 0.0458(5) Uani 1.000000 .
O2 O -0.2635(2) 0.6913(2) 0.35611(14) 0.0837(9) Uani 1.000000 .
B1 B 0.4903(3) 1.2048(3) 0.36686(14) 0.0386(7) Uani 1.000000 .
B2 B -0.1172(3) 0.7381(3) 0.09013(14) 0.0419(7) Uani 1.000000 .
C1 C 0.0509(3) 0.3599(3) 0.34471(13) 0.0560(8) Uani 1.000000 .
H1 H 0.0007(3) 0.3889(3) 0.34265(13) 0.0673(10) Uiso 1.000000 R
C2 C 0.0253(3) 0.2843(3) 0.37279(15) 0.0641(9) Uani 1.000000 .
H2 H -0.0400(3) 0.2635(3) 0.38990(15) 0.0769(11) Uiso 1.000000 R
C3 C 0.0990(3) 0.2402(3) 0.37497(15) 0.0653(10) Uani 1.000000 .
H3 H 0.0832(3) 0.1879(3) 0.39313(15) 0.0783(12) Uiso 1.000000 R
C4 C 0.1960(3) 0.2737(3) 0.35020(13) 0.0567(9) Uani 1.000000 .
H4 H 0.2466(3) 0.2448(3) 0.35158(13) 0.0681(10) Uiso 1.000000 R
C5 C 0.2171(3) 0.3509(3) 0.32327(12) 0.0465(7) Uani 1.000000 .
C6 C 0.3216(3) 0.3945(3) 0.29655(13) 0.0525(8) Uani 1.000000 .
H6a H 0.3036(3) 0.3568(3) 0.25578(13) 0.0630(9) Uiso 1.000000 R
H6b H 0.3808(3) 0.3822(3) 0.31238(13) 0.0630(9) Uiso 1.000000 R
C7 C 0.3952(3) 0.5721(3) 0.37018(13) 0.0574(9) Uani 1.000000 .
H7a H 0.3545(3) 0.5209(3) 0.39017(13) 0.0689(10) Uiso 1.000000 R
H7b H 0.4766(3) 0.5986(3) 0.38120(13) 0.0689(10) Uiso 1.000000 R
C8 C 0.3688(3) 0.6664(3) 0.38839(12) 0.0507(8) Uani 1.000000 .
C9 C 0.4246(4) 0.7494(3) 0.43895(15) 0.0753(11) Uani 1.000000 .
H9 H 0.4838(4) 0.7508(3) 0.46073(15) 0.0904(14) Uiso 1.000000 R
C10 C 0.3918(4) 0.8297(3) 0.45673(16) 0.0871(14) Uani 1.000000 .
H10 H 0.4289(4) 0.8866(3) 0.49073(16) 0.1045(17) Uiso 1.000000 R
C11 C 0.3050(4) 0.8261(3) 0.42460(15) 0.0710(11) Uani 1.000000 .
H11 H 0.2808(4) 0.8795(3) 0.43653(15) 0.0853(13) Uiso 1.000000 R
C12 C 0.2534(3) 0.7421(3) 0.37402(13) 0.0544(8) Uani 1.000000 .
H12 H 0.1950(3) 0.7406(3) 0.35164(13) 0.0653(10) Uiso 1.000000 R
C13 C 0.4636(3) 0.5596(3) 0.27990(15) 0.0613(9) Uani 1.000000 .
H13a H 0.5005(3) 0.6387(3) 0.29625(15) 0.0736(11) Uiso 1.000000 R
H13b H 0.5180(3) 0.5348(3) 0.28829(15) 0.0736(11) Uiso 1.000000 R
C14 C 0.4362(3) 0.5297(3) 0.21721(14) 0.0514(8) Uani 1.000000 .
C15 C 0.5172(3) 0.5289(4) 0.18348(19) 0.0800(13) Uani 1.000000 .
H15 H 0.5888(3) 0.5421(4) 0.19905(19) 0.0960(15) Uiso 1.000000 R
C16 C 0.4907(4) 0.5084(5) 0.1263(2) 0.1039(18) Uani 1.000000 .
H16 H 0.5441(4) 0.5060(5) 0.1025(2) 0.125(2) Uiso 1.000000 R
C17 C 0.3852(4) 0.4915(4) 0.10400(17) 0.0839(13) Uani 1.000000 .
H17 H 0.3668(4) 0.4783(4) 0.06526(17) 0.1007(16) Uiso 1.000000 R
C18 C 0.3075(3) 0.4943(3) 0.14012(13) 0.0472(7) Uani 1.000000 .
C19 C 0.1930(3) 0.4764(3) 0.11618(12) 0.0517(8) Uani 1.000000 .
H19a H 0.1519(3) 0.4020(3) 0.09044(12) 0.0620(9) Uiso 1.000000 R
H19b H 0.2049(3) 0.5249(3) 0.09375(12) 0.0620(9) Uiso 1.000000 R
C20 C 0.1094(3) 0.5950(2) 0.16213(13) 0.0472(7) Uani 1.000000 .
H20a H 0.0893(3) 0.5940(2) 0.12403(13) 0.0567(9) Uiso 1.000000 R
H20b H 0.0487(3) 0.5967(2) 0.18348(13) 0.0567(9) Uiso 1.000000 R
C21 C 0.2196(3) 0.6954(2) 0.19060(12) 0.0447(7) Uani 1.000000 .
C22 C 0.2580(3) 0.7844(3) 0.17146(16) 0.0654(10) Uani 1.000000 .
H22 H 0.2170(3) 0.7826(3) 0.13993(16) 0.0785(12) Uiso 1.000000 R
C23 C 0.3585(4) 0.8762(3) 0.19978(18) 0.0810(12) Uani 1.000000 .
H23 H 0.3850(4) 0.9380(3) 0.18824(18) 0.0973(15) Uiso 1.000000 R
C24 C 0.4183(4) 0.8753(3) 0.24491(16) 0.0726(11) Uani 1.000000 .
H24 H 0.4879(4) 0.9351(3) 0.26356(16) 0.0871(13) Uiso 1.000000 R
C25 C 0.3739(3) 0.7845(3) 0.26236(13) 0.0548(8) Uani 1.000000 .
H25 H 0.4142(3) 0.7851(3) 0.29379(13) 0.0658(10) Uiso 1.000000 R
C26 C 0.0024(2) 0.4005(3) 0.14131(13) 0.0479(7) Uani 1.000000 .
H26a H -0.0277(2) 0.3896(3) 0.10278(13) 0.0575(9) Uiso 1.000000 R
H26b H -0.0479(2) 0.4162(3) 0.16646(13) 0.0575(9) Uiso 1.000000 R
C27 C 0.0048(3) 0.2990(3) 0.14391(12) 0.0473(7) Uani 1.000000 .
C28 C -0.0566(3) 0.1999(3) 0.10173(15) 0.0719(11) Uani 1.000000 .
H28 H -0.0983(3) 0.1958(3) 0.06969(15) 0.0863(13) Uiso 1.000000 R
C29 C -0.0564(4) 0.1068(3) 0.10695(18) 0.0820(12) Uani 1.000000 .
H29 H -0.0978(4) 0.0393(3) 0.07888(18) 0.0984(15) Uiso 1.000000 R
C30 C 0.0054(4) 0.1164(3) 0.15385(17) 0.0746(11) Uani 1.000000 .
H30 H 0.0061(4) 0.0549(3) 0.15898(17) 0.0896(13) Uiso 1.000000 R
C31 C 0.0675(3) 0.2175(3) 0.19415(14) 0.0592(9) Uani 1.000000 .
H31 H 0.1113(3) 0.2226(3) 0.22573(14) 0.0710(10) Uiso 1.000000 R
C32 C -0.0330(2) 0.5736(2) 0.29547(12) 0.0418(6) Uani 1.000000 .
C33 C -0.0180(3) 0.6735(3) 0.29228(13) 0.0475(7) Uani 1.000000 .
H33 H 0.0442(3) 0.7141(3) 0.27716(13) 0.0570(9) Uiso 1.000000 R
C34 C -0.0935(3) 0.7148(3) 0.31106(14) 0.0523(8) Uani 1.000000 .
H34 H -0.0820(3) 0.7817(3) 0.30791(14) 0.0627(9) Uiso 1.000000 R
C35 C -0.1857(3) 0.6568(3) 0.33439(15) 0.0553(8) Uani 1.000000 .
C36 C -0.2024(3) 0.5571(3) 0.33772(16) 0.0620(9) Uani 1.000000 .
H36 H -0.2640(3) 0.5175(3) 0.35354(16) 0.0744(11) Uiso 1.000000 R
C37 C -0.1281(3) 0.5153(3) 0.31764(15) 0.0541(8) Uani 1.000000 .
H37 H -0.1423(3) 0.4467(3) 0.31906(15) 0.0650(10) Uiso 1.000000 R
C38 C -0.2417(4) 0.7970(4) 0.3603(3) 0.1049(18) Uani 1.000000 .
H38a H -0.1671(14) 0.8478(4) 0.3821(14) 0.157(3) Uiso 1.000000 GR
H38b H -0.245(3) 0.8034(9) 0.3228(3) 0.157(3) Uiso 1.000000 GR
H38c H -0.298(2) 0.8129(12) 0.3790(15) 0.157(3) Uiso 1.000000 GR
C39 C 0.5731(2) 1.3280(2) 0.41067(11) 0.0380(6) Uani 1.000000 .
C40 C 0.5448(3) 1.4129(2) 0.41621(13) 0.0472(7) Uani 1.000000 .
H40 H 0.4811(3) 1.3994(2) 0.39236(13) 0.0566(8) Uiso 1.000000 R
C41 C 0.6069(3) 1.5163(3) 0.45552(14) 0.0538(8) Uani 1.000000 .
H41 H 0.5845(3) 1.5701(3) 0.45747(14) 0.0646(9) Uiso 1.000000 R
C42 C 0.7007(3) 1.5397(3) 0.49141(14) 0.0572(8) Uani 1.000000 .
H42 H 0.7424(3) 1.6088(3) 0.51812(14) 0.0686(10) Uiso 1.000000 R
C43 C 0.7313(3) 1.4596(3) 0.48707(16) 0.0695(10) Uani 1.000000 .
H43 H 0.7952(3) 1.4742(3) 0.51115(16) 0.0834(12) Uiso 1.000000 R
C44 C 0.6692(3) 1.3557(3) 0.44727(14) 0.0547(8) Uani 1.000000 .
H44 H 0.6935(3) 1.3032(3) 0.44536(14) 0.0656(10) Uiso 1.000000 R
C45 C 0.3738(2) 1.1475(2) 0.39438(12) 0.0411(6) Uani 1.000000 .
C46 C 0.3478(3) 1.2027(3) 0.44339(13) 0.0489(7) Uani 1.000000 .
H46 H 0.3999(3) 1.2752(3) 0.46257(13) 0.0587(9) Uiso 1.000000 R
C47 C 0.2471(3) 1.1546(3) 0.46539(17) 0.0658(10) Uani 1.000000 .
H47 H 0.2337(3) 1.1948(3) 0.49853(17) 0.0789(12) Uiso 1.000000 R
C48 C 0.1690(3) 1.0490(4) 0.4382(2) 0.0751(11) Uani 1.000000 .
H48 H 0.1013(3) 1.0171(4) 0.4522(2) 0.0901(14) Uiso 1.000000 R
C49 C 0.1902(3) 0.9900(3) 0.39033(19) 0.0697(10) Uani 1.000000 .
H49 H 0.1371(3) 0.9176(3) 0.37186(19) 0.0837(12) Uiso 1.000000 R
C50 C 0.2908(3) 1.0374(3) 0.36887(15) 0.0547(8) Uani 1.000000 .
H50 H 0.3039(3) 0.9950(3) 0.33649(15) 0.0657(10) Uiso 1.000000 R
C51 C 0.5627(2) 1.1338(2) 0.35919(12) 0.0429(7) Uani 1.000000 .
C52 C 0.6516(3) 1.1527(3) 0.32716(15) 0.0544(8) Uani 1.000000 .
H52 H 0.6655(3) 1.2020(3) 0.30721(15) 0.0652(10) Uiso 1.000000 R
C53 C 0.7202(3) 1.1010(3) 0.32376(17) 0.0680(10) Uani 1.000000 .
H53 H 0.7781(3) 1.1158(3) 0.30157(17) 0.0816(12) Uiso 1.000000 R
C54 C 0.7036(3) 1.0294(4) 0.35242(18) 0.0748(11) Uani 1.000000 .
H54 H 0.7503(3) 0.9957(4) 0.35060(18) 0.0898(13) Uiso 1.000000 R
C55 C 0.6165(4) 1.0074(3) 0.38426(16) 0.0722(11) Uani 1.000000 .
H55 H 0.6041(4) 0.9581(3) 0.40407(16) 0.0866(13) Uiso 1.000000 R
C56 C 0.5470(3) 1.0580(3) 0.38715(13) 0.0534(8) Uani 1.000000 .
H56 H 0.4878(3) 1.0407(3) 0.40851(13) 0.0641(9) Uiso 1.000000 R
C57 C 0.4581(2) 1.2119(2) 0.30381(12) 0.0401(6) Uani 1.000000 .
C58 C 0.3540(3) 1.1426(3) 0.26673(13) 0.0538(8) Uani 1.000000 .
H58 H 0.2965(3) 1.0896(3) 0.27855(13) 0.0645(10) Uiso 1.000000 R
C59 C 0.3326(4) 1.1491(3) 0.21328(16) 0.0744(11) Uani 1.000000 .
H59 H 0.2619(4) 1.1011(3) 0.19028(16) 0.0893(13) Uiso 1.000000 R
C60 C 0.4137(5) 1.2248(4) 0.19433(16) 0.0851(13) Uani 1.000000 .
H60 H 0.3994(5) 1.2288(4) 0.15837(16) 0.1022(16) Uiso 1.000000 R
C61 C 0.5178(4) 1.2959(4) 0.22893(17) 0.0727(11) Uani 1.000000 .
H61 H 0.5741(4) 1.3489(4) 0.21655(17) 0.0873(13) Uiso 1.000000 R
C62 C 0.5384(3) 1.2885(3) 0.28203(14) 0.0535(8) Uani 1.000000 .
H62 H 0.6096(3) 1.3370(3) 0.30447(14) 0.0641(9) Uiso 1.000000 R
C63 C -0.0952(3) 0.8288(2) 0.15336(13) 0.0454(7) Uani 1.000000 .
C64 C 0.0025(3) 0.8728(3) 0.19282(14) 0.0595(9) Uani 1.000000 .
H64 H 0.0611(3) 0.8549(3) 0.18295(14) 0.0714(10) Uiso 1.000000 R
C65 C 0.0153(4) 0.9449(3) 0.24820(16) 0.0778(12) Uani 1.000000 .
H65 H 0.0827(4) 0.9754(3) 0.27378(16) 0.0934(15) Uiso 1.000000 R
C66 C -0.0701(4) 0.9688(3) 0.26344(18) 0.0848(13) Uani 1.000000 .
H66 H -0.0618(4) 1.0156(3) 0.29977(18) 0.1017(16) Uiso 1.000000 R
C67 C -0.1679(4) 0.9257(4) 0.2265(2) 0.0912(14) Uani 1.000000 .
H67 H -0.2274(4) 0.9413(4) 0.2376(2) 0.1094(17) Uiso 1.000000 R
C68 C -0.1791(3) 0.8587(3) 0.17265(16) 0.0678(10) Uani 1.000000 .
H68 H -0.2463(3) 0.8316(3) 0.14753(16) 0.0814(12) Uiso 1.000000 R
C69 C -0.1836(2) 0.6155(3) 0.09683(12) 0.0433(7) Uani 1.000000 .
C70 C -0.1775(3) 0.5959(3) 0.14861(14) 0.0505(7) Uani 1.000000 .
H70 H -0.1363(3) 0.6556(3) 0.18101(14) 0.0606(9) Uiso 1.000000 R
C71 C -0.2293(3) 0.4929(3) 0.15465(18) 0.0627(9) Uani 1.000000 .
H71 H -0.2220(3) 0.4847(3) 0.19023(18) 0.0753(11) Uiso 1.000000 R
C72 C -0.2917(3) 0.4027(3) 0.1075(2) 0.0715(11) Uani 1.000000 .
H72 H -0.3269(3) 0.3331(3) 0.1111(2) 0.0858(13) Uiso 1.000000 R
C73 C -0.3012(3) 0.4163(3) 0.05601(17) 0.0638(10) Uani 1.000000 .
H73 H -0.3433(3) 0.3557(3) 0.02413(17) 0.0766(12) Uiso 1.000000 R
C74 C -0.2481(3) 0.5208(3) 0.05032(14) 0.0529(8) Uani 1.000000 .
H74 H -0.2559(3) 0.5277(3) 0.01444(14) 0.0635(10) Uiso 1.000000 R
C75 C 0.0045(2) 0.7561(2) 0.06736(12) 0.0423(7) Uani 1.000000 .
C76 C 0.0266(3) 0.6708(3) 0.03802(12) 0.0457(7) Uani 1.000000 .
H76 H -0.0294(3) 0.5995(3) 0.03215(12) 0.0548(8) Uiso 1.000000 R
C77 C 0.1277(3) 0.6867(3) 0.01713(14) 0.0553(8) Uani 1.000000 .
H77 H 0.1378(3) 0.6265(3) -0.00230(14) 0.0663(10) Uiso 1.000000 R
C78 C 0.2134(3) 0.7903(3) 0.02469(15) 0.0614(9) Uani 1.000000 .
H78 H 0.2817(3) 0.8009(3) 0.01092(15) 0.0737(11) Uiso 1.000000 R
C79 C 0.1957(3) 0.8782(3) 0.05327(15) 0.0612(9) Uani 1.000000 .
H79 H 0.2521(3) 0.9492(3) 0.05866(15) 0.0734(11) Uiso 1.000000 R
C80 C 0.0934(3) 0.8603(3) 0.07395(14) 0.0541(8) Uani 1.000000 .
H80 H 0.0835(3) 0.9208(3) 0.09318(14) 0.0650(10) Uiso 1.000000 R
C81 C -0.1976(3) 0.7523(3) 0.04432(13) 0.0531(8) Uani 1.000000 .
C82 C -0.1543(4) 0.8077(3) 0.00551(16) 0.0715(10) Uani 1.000000 .
H82 H -0.0771(4) 0.8329(3) 0.00247(16) 0.0858(13) Uiso 1.000000 R
C83 C -0.2233(6) 0.8267(5) -0.0292(2) 0.1070(17) Uani 1.000000 .
H83 H -0.1918(6) 0.8648(5) -0.0545(2) 0.128(2) Uiso 1.000000 R
C84 C -0.3371(6) 0.7890(6) -0.0257(3) 0.124(2) Uani 1.000000 .
H84 H -0.3829(6) 0.8023(6) -0.0484(3) 0.148(3) Uiso 1.000000 R
C85 C -0.3834(5) 0.7328(5) 0.0103(3) 0.1164(19) Uani 1.000000 .
H85 H -0.4609(5) 0.7075(5) 0.0126(3) 0.140(2) Uiso 1.000000 R
C86 C -0.3152(3) 0.7126(4) 0.04402(18) 0.0806(12) Uani 1.000000 .
H86 H -0.3494(3) 0.6708(4) 0.06739(18) 0.0967(14) Uiso 1.000000 R
C87 C -0.0008(5) 0.7003(5) 0.4586(2) 0.123(2) Uani 1.000000 .
H87a H 0.0116(5) 0.7034(5) 0.4205(2) 0.147(2) Uiso 1.000000 R
H87b H -0.0828(5) 0.6620(5) 0.4579(2) 0.147(2) Uiso 1.000000 R
Cl1 Cl 0.05996(18) 0.62870(19) 0.47586(10) 0.1633(8) Uani 1.000000 .
Cl2 Cl 0.0516(2) 0.83006(17) 0.50455(10) 0.1784(10) Uani 1.000000 .

loop_
_atom_site_aniso_label
_atom_site_aniso_U_11
_atom_site_aniso_U_22
_atom_site_aniso_U_33
_atom_site_aniso_U_12
_atom_site_aniso_U_13
_atom_site_aniso_U_23
Dy1 0.03706(8) 0.03976(9) 0.03021(7) 0.02195(6) 0.00375(5) 0.01161(5)
N1 0.0557(15) 0.0545(16) 0.0380(13) 0.0313(13) 0.0071(11) 0.0187(12)
N2 0.0567(15) 0.0471(15) 0.0344(12) 0.0267(13) 0.0035(11) 0.0101(11)
N3 0.0549(15) 0.0426(15) 0.0402(13) 0.0207(12) 0.0027(11) 0.0115(11)
N4 0.0363(12) 0.0419(14) 0.0350(12) 0.0171(10) 0.0016(9) 0.0123(10)
N5 0.0474(14) 0.0410(14) 0.0375(13) 0.0192(11) 0.0056(10) 0.0122(11)
N6 0.0410(13) 0.0476(15) 0.0417(13) 0.0238(11) 0.0103(10) 0.0159(11)
N7 0.0467(14) 0.0541(16) 0.0398(13) 0.0286(12) -0.0018(10) 0.0139(11)
O1 0.0462(11) 0.0534(13) 0.0491(11) 0.0320(10) 0.0128(9) 0.0173(10)
O2 0.0651(16) 0.0724(19) 0.133(3) 0.0463(15) 0.0400(16) 0.0350(17)
B1 0.0378(16) 0.0331(17) 0.0414(17) 0.0163(14) 0.0022(13) 0.0071(13)
B2 0.0427(17) 0.044(2) 0.0394(17) 0.0240(15) 0.0061(13) 0.0080(14)
C1 0.058(2) 0.066(2) 0.0508(18) 0.0302(17) 0.0111(15) 0.0253(16)
C2 0.064(2) 0.067(2) 0.055(2) 0.0183(19) 0.0083(16) 0.0312(18)
C3 0.086(3) 0.050(2) 0.0502(19) 0.0185(19) -0.0069(18) 0.0237(16)
C4 0.082(2) 0.048(2) 0.0462(18) 0.0353(18) -0.0054(16) 0.0156(15)
C5 0.0613(19) 0.0444(18) 0.0360(15) 0.0276(15) -0.0005(13) 0.0108(13)
C6 0.063(2) 0.064(2) 0.0485(18) 0.0437(17) 0.0051(14) 0.0198(16)
C7 0.061(2) 0.068(2) 0.0447(17) 0.0328(18) -0.0121(14) 0.0170(16)
C8 0.0597(19) 0.0504(19) 0.0365(15) 0.0183(15) -0.0035(13) 0.0183(14)
C9 0.100(3) 0.064(3) 0.048(2) 0.032(2) -0.0227(19) 0.0102(18)
C10 0.136(4) 0.056(2) 0.044(2) 0.032(3) -0.019(2) 0.0003(18)
C11 0.108(3) 0.053(2) 0.0445(19) 0.036(2) 0.0104(19) 0.0083(16)
C12 0.069(2) 0.053(2) 0.0433(17) 0.0315(17) 0.0087(15) 0.0129(15)
C13 0.0414(17) 0.081(3) 0.067(2) 0.0308(17) 0.0017(15) 0.0272(19)
C14 0.0412(16) 0.063(2) 0.063(2) 0.0293(15) 0.0148(14) 0.0296(17)
C15 0.061(2) 0.132(4) 0.096(3) 0.067(3) 0.036(2) 0.068(3)
C16 0.098(3) 0.196(6) 0.100(3) 0.110(4) 0.068(3) 0.092(4)
C17 0.093(3) 0.148(4) 0.058(2) 0.086(3) 0.041(2) 0.050(3)
C18 0.0551(18) 0.0548(19) 0.0436(16) 0.0321(16) 0.0185(13) 0.0210(14)
C19 0.0537(18) 0.068(2) 0.0319(15) 0.0278(16) 0.0095(13) 0.0135(14)
C20 0.0506(17) 0.0512(19) 0.0471(17) 0.0256(15) 0.0002(13) 0.0228(14)
C21 0.0534(17) 0.0420(17) 0.0447(16) 0.0256(14) 0.0082(13) 0.0167(13)
C22 0.088(3) 0.056(2) 0.057(2) 0.031(2) 0.0094(19) 0.0269(18)
C23 0.111(3) 0.045(2) 0.075(3) 0.021(2) 0.016(2) 0.027(2)
C24 0.082(3) 0.042(2) 0.063(2) 0.0077(18) 0.009(2) 0.0081(17)
C25 0.0586(19) 0.0471(19) 0.0435(17) 0.0150(16) 0.0027(14) 0.0087(14)
C26 0.0422(16) 0.0519(19) 0.0404(16) 0.0158(14) -0.0057(12) 0.0118(14)
C27 0.0470(17) 0.0440(18) 0.0411(16) 0.0156(14) 0.0029(13) 0.0087(13)
C28 0.078(3) 0.058(2) 0.051(2) 0.018(2) -0.0147(17) 0.0008(17)
C29 0.107(3) 0.044(2) 0.065(3) 0.022(2) -0.007(2) -0.0035(18)
C30 0.106(3) 0.046(2) 0.069(3) 0.037(2) 0.012(2) 0.0108(18)
C31 0.081(2) 0.0420(19) 0.0518(19) 0.0271(17) 0.0026(16) 0.0126(15)
C32 0.0389(15) 0.0475(18) 0.0433(15) 0.0245(13) 0.0095(12) 0.0131(13)
C33 0.0440(16) 0.0482(19) 0.0567(18) 0.0230(14) 0.0142(13) 0.0228(15)
C34 0.0530(18) 0.0454(19) 0.064(2) 0.0272(15) 0.0065(15) 0.0180(15)
C35 0.0442(17) 0.051(2) 0.073(2) 0.0268(15) 0.0127(15) 0.0141(17)
C36 0.0454(18) 0.047(2) 0.091(3) 0.0189(16) 0.0268(17) 0.0221(18)
C37 0.0527(19) 0.0401(18) 0.076(2) 0.0246(15) 0.0182(16) 0.0220(16)
C38 0.101(3) 0.076(3) 0.175(5) 0.068(3) 0.056(3) 0.046(3)
C39 0.0386(14) 0.0363(15) 0.0369(14) 0.0176(12) 0.0063(11) 0.0080(12)
C40 0.0524(18) 0.0397(17) 0.0469(17) 0.0247(14) -0.0019(13) 0.0052(13)
C41 0.066(2) 0.0394(18) 0.0549(19) 0.0278(16) 0.0058(15) 0.0071(15)
C42 0.064(2) 0.0387(18) 0.0498(18) 0.0166(16) -0.0037(15) -0.0008(14)
C43 0.055(2) 0.062(2) 0.071(2) 0.0219(18) -0.0239(17) 0.0033(19)
C44 0.0558(19) 0.0404(18) 0.064(2) 0.0263(15) -0.0090(15) 0.0056(15)
C45 0.0438(15) 0.0391(16) 0.0464(16) 0.0221(13) 0.0026(12) 0.0177(13)
C46 0.0532(18) 0.0516(19) 0.0491(17) 0.0271(15) 0.0097(14) 0.0215(15)
C47 0.071(2) 0.077(3) 0.072(2) 0.043(2) 0.0315(19) 0.041(2)
C48 0.060(2) 0.081(3) 0.108(3) 0.034(2) 0.035(2) 0.062(3)
C49 0.055(2) 0.051(2) 0.100(3) 0.0127(17) 0.006(2) 0.039(2)
C50 0.0555(19) 0.0451(19) 0.064(2) 0.0224(16) 0.0063(15) 0.0192(16)
C51 0.0432(16) 0.0355(16) 0.0425(16) 0.0201(13) -0.0039(12) -0.0009(12)
C52 0.0490(18) 0.0436(19) 0.071(2) 0.0254(15) 0.0117(15) 0.0126(16)
C53 0.060(2) 0.064(2) 0.085(3) 0.0396(19) 0.0202(19) 0.012(2)
C54 0.084(3) 0.082(3) 0.084(3) 0.066(2) 0.012(2) 0.017(2)
C55 0.099(3) 0.079(3) 0.068(2) 0.065(2) 0.010(2) 0.026(2)
C56 0.069(2) 0.056(2) 0.0473(18) 0.0404(17) 0.0062(15) 0.0149(15)
C57 0.0463(16) 0.0344(15) 0.0421(15) 0.0235(13) 0.0072(12) 0.0076(12)
C58 0.059(2) 0.0470(19) 0.0483(18) 0.0231(16) -0.0046(14) 0.0083(15)
C59 0.090(3) 0.076(3) 0.049(2) 0.042(2) -0.0146(19) 0.0042(19)
C60 0.132(4) 0.106(4) 0.038(2) 0.074(3) 0.013(2) 0.021(2)
C61 0.098(3) 0.081(3) 0.064(2) 0.051(3) 0.036(2) 0.041(2)
C62 0.058(2) 0.053(2) 0.0557(19) 0.0298(16) 0.0133(15) 0.0191(16)
C63 0.0497(17) 0.0384(17) 0.0440(16) 0.0188(14) 0.0108(13) 0.0096(13)
C64 0.055(2) 0.062(2) 0.0483(18) 0.0174(17) 0.0086(15) 0.0144(16)
C65 0.072(3) 0.067(3) 0.055(2) 0.001(2) -0.0055(19) 0.0146(19)
C66 0.102(3) 0.058(3) 0.064(3) 0.023(2) 0.030(2) -0.0016(19)
C67 0.101(3) 0.085(3) 0.082(3) 0.055(3) 0.028(3) -0.002(2)
C68 0.072(2) 0.070(3) 0.061(2) 0.042(2) 0.0160(18) 0.0052(18)
C69 0.0337(14) 0.0511(18) 0.0456(16) 0.0243(13) 0.0096(12) 0.0080(13)
C70 0.0423(16) 0.055(2) 0.0549(19) 0.0241(15) 0.0071(13) 0.0159(15)
C71 0.055(2) 0.069(3) 0.083(3) 0.0351(19) 0.0225(18) 0.039(2)
C72 0.049(2) 0.058(2) 0.115(3) 0.0279(18) 0.032(2) 0.032(2)
C73 0.0429(18) 0.049(2) 0.081(3) 0.0193(16) 0.0126(17) -0.0033(18)
C74 0.0442(17) 0.053(2) 0.0519(18) 0.0234(15) 0.0077(13) 0.0021(15)
C75 0.0450(16) 0.0508(18) 0.0369(15) 0.0268(14) 0.0060(12) 0.0145(13)
C76 0.0467(17) 0.0506(19) 0.0435(16) 0.0266(15) 0.0068(13) 0.0135(14)
C77 0.057(2) 0.069(2) 0.0514(18) 0.0402(18) 0.0150(15) 0.0177(16)
C78 0.053(2) 0.084(3) 0.063(2) 0.038(2) 0.0242(16) 0.0337(19)
C79 0.053(2) 0.064(2) 0.068(2) 0.0230(17) 0.0168(16) 0.0300(19)
C80 0.060(2) 0.050(2) 0.0573(19) 0.0275(16) 0.0163(15) 0.0190(16)
C81 0.061(2) 0.057(2) 0.0454(17) 0.0368(17) 0.0003(14) 0.0067(15)
C82 0.089(3) 0.082(3) 0.058(2) 0.052(2) 0.0039(19) 0.023(2)
C83 0.152(5) 0.131(5) 0.078(3) 0.092(4) 0.006(3) 0.047(3)
C84 0.135(5) 0.163(6) 0.102(4) 0.103(5) -0.027(4) 0.029(4)
C85 0.087(4) 0.164(6) 0.112(4) 0.077(4) -0.018(3) 0.035(4)
C86 0.063(2) 0.103(3) 0.085(3) 0.048(2) 0.001(2) 0.028(2)
C87 0.100(4) 0.170(6) 0.107(4) 0.061(4) 0.024(3) 0.060(4)
Cl1 0.1638(16) 0.200(2) 0.223(2) 0.1256(16) 0.0721(15) 0.1342(18)
Cl2 0.270(3) 0.1370(16) 0.1684(18) 0.1024(17) 0.1226(19) 0.0881(14)

loop_
_atom_type_symbol
_atom_type_scat_dispersion_real
_atom_type_scat_dispersion_imag
_atom_type_scat_Cromer_Mann_a1
_atom_type_scat_Cromer_Mann_a2
_atom_type_scat_Cromer_Mann_a3
_atom_type_scat_Cromer_Mann_a4
_atom_type_scat_Cromer_Mann_b1
_atom_type_scat_Cromer_Mann_b2
_atom_type_scat_Cromer_Mann_b3
_atom_type_scat_Cromer_Mann_b4
_atom_type_scat_Cromer_Mann_c
_atom_type_scat_source
_atom_type_scat_dispersion_source
B 0.00156 0.00068 2.05450 1.33260 1.09790 0.70680 23.21850 1.02100 60.34980 0.14030 -0.19320 'International Tables Volume C Table 6.1.1.4 (pp. 500-502)' brennan
C 0.00313 0.00162 2.31000 1.02000 1.58860 0.86500 20.84390 10.20750 0.56870 51.65120 0.21560 'International Tables Volume C Table 6.1.1.4 (pp. 500-502)' brennan
Cl 0.14908 0.15974 11.46040 7.19640 6.25560 1.64550 0.01040 1.16620 18.51940 47.77840 -9.55740 'International Tables Volume C Table 6.1.1.4 (pp. 500-502)' brennan
Dy -0.12733 4.42924 26.50700 17.63830 14.55960 2.96577 2.18020 0.20217 12.18990 111.87400 4.29728 'International Tables Volume C Table 6.1.1.4 (pp. 500-502)' brennan
H 0.00000 0.00000 0.49300 0.32291 0.14019 0.04081 10.51090 26.12570 3.14236 57.79970 0.00304 'International Tables Volume C Table 6.1.1.4 (pp. 500-502)' brennan
N 0.00612 0.00332 12.21260 3.13220 2.01250 1.16630 0.00570 9.89330 28.99750 0.58260 -11.52900 'International Tables Volume C Table 6.1.1.4 (pp. 500-502)' brennan
O 0.01085 0.00610 3.04850 2.28680 1.54630 0.86700 13.27710 5.70110 0.32390 32.90890 0.25080 'International Tables Volume C Table 6.1.1.4 (pp. 500-502)' brennan

loop_
_geom_angle_atom_site_label_1
_geom_angle_atom_site_label_2
_geom_angle_atom_site_label_3
_geom_angle
_geom_angle_site_symmetry_1
_geom_angle_site_symmetry_3
_geom_angle_publ_flag
N2 Dy1 N1 81.75(8) . . y
N3 Dy1 N1 73.21(8) . . y
N3 Dy1 N2 154.96(8) . . y
N4 Dy1 N1 136.78(8) . . y
N4 Dy1 N2 139.75(8) . . y
N4 Dy1 N3 64.68(7) . . y
N5 Dy1 N1 156.94(8) . . y
N5 Dy1 N2 75.29(8) . . y
N5 Dy1 N3 129.74(7) . . y
N5 Dy1 N4 66.11(7) . . y
N6 Dy1 N1 116.11(8) . . y
N6 Dy1 N2 110.60(8) . . y
N6 Dy1 N3 81.55(8) . . y
N6 Dy1 N4 67.77(7) . . y
N6 Dy1 N5 71.17(8) . . y
N7 Dy1 N1 64.27(8) . . y
N7 Dy1 N2 65.03(8) . . y
N7 Dy1 N3 103.16(8) . . y
N7 Dy1 N4 133.70(7) . . y
N7 Dy1 N5 103.12(8) . . y
N7 Dy1 N6 66.24(8) . . y
O1 Dy1 N1 89.86(8) . . y
O1 Dy1 N2 84.94(8) . . y
O1 Dy1 N3 94.48(8) . . y
O1 Dy1 N4 84.30(7) . . y
O1 Dy1 N5 90.28(8) . . y
O1 Dy1 N6 150.79(8) . . y
O1 Dy1 N7 141.97(8) . . y
C1 N1 Dy1 125.2(2) . . ?
C5 N1 Dy1 116.52(19) . . ?
C5 N1 C1 117.9(3) . . ?
C8 N2 Dy1 122.4(2) . . ?
C12 N2 Dy1 120.0(2) . . ?
C12 N2 C8 117.5(3) . . ?
C27 N3 Dy1 114.18(19) . . ?
C31 N3 Dy1 129.2(2) . . ?
C31 N3 C27 116.6(3) . . ?
C19 N4 Dy1 115.32(16) . . ?
C20 N4 Dy1 106.22(16) . . ?
C20 N4 C19 111.0(2) . . ?
C26 N4 Dy1 106.28(16) . . ?
C26 N4 C19 109.6(2) . . ?
C26 N4 C20 108.1(2) . . ?
C21 N5 Dy1 115.46(18) . . ?
C25 N5 Dy1 127.0(2) . . ?
C25 N5 C21 117.4(3) . . ?
C14 N6 Dy1 120.40(19) . . ?
C18 N6 Dy1 120.62(18) . . ?
C18 N6 C14 119.0(2) . . ?
C6 N7 Dy1 101.11(16) . . ?
C7 N7 Dy1 114.50(18) . . ?
C7 N7 C6 109.9(2) . . ?
C13 N7 Dy1 110.66(18) . . ?
C13 N7 C6 111.5(3) . . ?
C13 N7 C7 109.0(3) . . ?
C32 O1 Dy1 165.78(19) . . ?
C38 O2 C35 117.7(3) . . ?
C45 B1 C39 109.0(2) . . ?
C51 B1 C39 107.8(2) . . ?
C51 B1 C45 110.5(2) . . ?
C57 B1 C39 109.7(2) . . ?
C57 B1 C45 111.4(2) . . ?
C57 B1 C51 108.4(2) . . ?
C69 B2 C63 107.7(2) . . ?
C75 B2 C63 111.0(2) . . ?
C75 B2 C69 109.8(2) . . ?
C81 B2 C63 108.9(2) . . ?
C81 B2 C69 110.3(2) . . ?
C81 B2 C75 109.2(2) . . ?
H1 C1 N1 118.42(19) . . ?
C2 C1 N1 123.2(3) . . ?
C2 C1 H1 118.4(2) . . ?
H2 C2 C1 120.9(2) . . ?
C3 C2 C1 118.2(3) . . ?
C3 C2 H2 120.9(2) . . ?
H3 C3 C2 120.1(2) . . ?
C4 C3 C2 119.7(3) . . ?
C4 C3 H3 120.1(2) . . ?
H4 C4 C3 120.5(2) . . ?
C5 C4 C3 119.0(3) . . ?
C5 C4 H4 120.5(2) . . ?
C4 C5 N1 121.9(3) . . ?
C6 C5 N1 115.2(3) . . ?
C6 C5 C4 122.8(3) . . ?
C5 C6 N7 109.4(2) . . ?
H6a C6 N7 109.80(15) . . ?
H6a C6 C5 109.80(17) . . ?
H6b C6 N7 109.80(15) . . ?
H6b C6 C5 109.80(16) . . ?
H6b C6 H6a 108.3 . . ?
H7a C7 N7 108.90(17) . . ?
H7b C7 N7 108.90(16) . . ?
H7b C7 H7a 107.7 . . ?
C8 C7 N7 113.3(2) . . ?
C8 C7 H7a 108.90(18) . . ?
C8 C7 H7b 108.90(17) . . ?
C7 C8 N2 117.2(3) . . ?
C9 C8 N2 122.1(3) . . ?
C9 C8 C7 120.5(3) . . ?
H9 C9 C8 120.4(2) . . ?
C10 C9 C8 119.1(4) . . ?
C10 C9 H9 120.4(2) . . ?
H10 C10 C9 120.2(2) . . ?
C11 C10 C9 119.7(4) . . ?
C11 C10 H10 120.2(2) . . ?
H11 C11 C10 120.6(2) . . ?
C12 C11 C10 118.7(4) . . ?
C12 C11 H11 120.6(2) . . ?
C11 C12 N2 122.8(3) . . ?
H12 C12 N2 118.61(17) . . ?
H12 C12 C11 118.6(2) . . ?
H13a C13 N7 108.72(18) . . ?
H13b C13 N7 108.72(16) . . ?
H13b C13 H13a 107.6 . . ?
C14 C13 N7 114.1(3) . . ?
C14 C13 H13a 108.7(2) . . ?
C14 C13 H13b 108.72(18) . . ?
C13 C14 N6 117.3(3) . . ?
C15 C14 N6 121.9(3) . . ?
C15 C14 C13 120.6(3) . . ?
H15 C15 C14 120.7(2) . . ?
C16 C15 C14 118.7(3) . . ?
C16 C15 H15 120.7(2) . . ?
H16 C16 C15 120.0(2) . . ?
C17 C16 C15 120.1(3) . . ?
C17 C16 H16 120.0(2) . . ?
H17 C17 C16 120.7(2) . . ?
C18 C17 C16 118.7(4) . . ?
C18 C17 H17 120.7(2) . . ?
C17 C18 N6 121.7(3) . . ?
C19 C18 N6 119.4(2) . . ?
C19 C18 C17 118.9(3) . . ?
C18 C19 N4 115.9(2) . . ?
H19a C19 N4 108.32(16) . . ?
H19a C19 C18 108.32(18) . . ?
H19b C19 N4 108.32(16) . . ?
H19b C19 C18 108.32(17) . . ?
H19b C19 H19a 107.4 . . ?
H20a C20 N4 109.42(14) . . ?
H20b C20 N4 109.42(15) . . ?
H20b C20 H20a 108.0 . . ?
C21 C20 N4 111.1(2) . . ?
C21 C20 H20a 109.42(16) . . ?
C21 C20 H20b 109.42(17) . . ?
C20 C21 N5 116.7(3) . . ?
C22 C21 N5 122.5(3) . . ?
C22 C21 C20 120.8(3) . . ?
H22 C22 C21 120.5(2) . . ?
C23 C22 C21 118.9(4) . . ?
C23 C22 H22 120.5(2) . . ?
H23 C23 C22 120.4(2) . . ?
C24 C23 C22 119.1(3) . . ?
C24 C23 H23 120.4(2) . . ?
H24 C24 C23 120.6(2) . . ?
C25 C24 C23 118.9(3) . . ?
C25 C24 H24 120.6(2) . . ?
C24 C25 N5 123.2(3) . . ?
H25 C25 N5 118.42(18) . . ?
H25 C25 C24 118.4(2) . . ?
H26a C26 N4 109.54(14) . . ?
H26b C26 N4 109.54(15) . . ?
H26b C26 H26a 108.1 . . ?
C27 C26 N4 110.6(2) . . ?
C27 C26 H26a 109.54(16) . . ?
C27 C26 H26b 109.54(17) . . ?
C26 C27 N3 116.1(3) . . ?
C28 C27 N3 122.1(3) . . ?
C28 C27 C26 121.8(3) . . ?
H28 C28 C27 120.0(2) . . ?
C29 C28 C27 120.1(4) . . ?
C29 C28 H28 120.0(2) . . ?
H29 C29 C28 121.0(2) . . ?
C30 C29 C28 118.1(3) . . ?
C30 C29 H29 121.0(2) . . ?
H30 C30 C29 120.2(2) . . ?
C31 C30 C29 119.7(4) . . ?
C31 C30 H30 120.2(2) . . ?
C30 C31 N3 123.4(3) . . ?
H31 C31 N3 118.28(18) . . ?
H31 C31 C30 118.3(2) . . ?
C33 C32 O1 121.8(3) . . ?
C37 C32 O1 121.2(3) . . ?
C37 C32 C33 117.1(3) . . ?
H33 C33 C32 119.10(16) . . ?
C34 C33 C32 121.8(3) . . ?
C34 C33 H33 119.10(19) . . ?
H34 C34 C33 119.96(19) . . ?
C35 C34 C33 120.1(3) . . ?
C35 C34 H34 119.96(19) . . ?
C34 C35 O2 125.1(3) . . ?
C36 C35 O2 115.9(3) . . ?
C36 C35 C34 119.0(3) . . ?
H36 C36 C35 119.75(18) . . ?
C37 C36 C35 120.5(3) . . ?
C37 C36 H36 119.7(2) . . ?
C36 C37 C32 121.5(3) . . ?
H37 C37 C32 119.26(18) . . ?
H37 C37 C36 119.3(2) . . ?
H38a C38 O2 109.5 . . ?
H38b C38 O2 109.5 . . ?
H38b C38 H38a 109.5 . . ?
H38c C38 O2 109.5 . . ?
H38c C38 H38a 109.5 . . ?
H38c C38 H38b 109.5 . . ?
C40 C39 B1 120.7(2) . . ?
C44 C39 B1 124.7(3) . . ?
C44 C39 C40 114.4(3) . . ?
H40 C40 C39 118.46(16) . . ?
C41 C40 C39 123.1(3) . . ?
C41 C40 H40 118.46(19) . . ?
H41 C41 C40 119.75(19) . . ?
C42 C41 C40 120.5(3) . . ?
C42 C41 H41 119.7(2) . . ?
H42 C42 C41 120.9(2) . . ?
C43 C42 C41 118.1(3) . . ?
C43 C42 H42 120.93(19) . . ?
H43 C43 C42 119.30(19) . . ?
C44 C43 C42 121.4(3) . . ?
C44 C43 H43 119.3(2) . . ?
C43 C44 C39 122.5(3) . . ?
H44 C44 C39 118.77(18) . . ?
H44 C44 C43 118.8(2) . . ?
C46 C45 B1 123.6(3) . . ?
C50 C45 B1 122.1(3) . . ?
C50 C45 C46 114.3(3) . . ?
H46 C46 C45 118.38(18) . . ?
C47 C46 C45 123.2(3) . . ?
C47 C46 H46 118.4(2) . . ?
H47 C47 C46 120.1(2) . . ?
C48 C47 C46 119.8(4) . . ?
C48 C47 H47 120.1(2) . . ?
H48 C48 C47 120.1(2) . . ?
C49 C48 C47 119.7(3) . . ?
C49 C48 H48 120.1(2) . . ?
H49 C49 C48 119.8(2) . . ?
C50 C49 C48 120.4(4) . . ?
C50 C49 H49 119.8(2) . . ?
C49 C50 C45 122.5(3) . . ?
H50 C50 C45 118.75(18) . . ?
H50 C50 C49 118.8(2) . . ?
C52 C51 B1 121.5(3) . . ?
C56 C51 B1 123.5(3) . . ?
C56 C51 C52 114.8(3) . . ?
H52 C52 C51 118.58(19) . . ?
C53 C52 C51 122.8(3) . . ?
C53 C52 H52 118.6(2) . . ?
H53 C53 C52 119.7(2) . . ?
C54 C53 C52 120.6(4) . . ?
C54 C53 H53 119.7(2) . . ?
H54 C54 C53 120.6(2) . . ?
C55 C54 C53 118.9(3) . . ?
C55 C54 H54 120.6(2) . . ?
H55 C55 C54 119.7(2) . . ?
C56 C55 C54 120.6(4) . . ?
C56 C55 H55 119.7(2) . . ?
C55 C56 C51 122.3(3) . . ?
H56 C56 C51 118.87(18) . . ?
H56 C56 C55 118.9(2) . . ?
C58 C57 B1 125.3(3) . . ?
C62 C57 B1 120.9(3) . . ?
C62 C57 C58 113.8(3) . . ?
H58 C58 C57 118.41(19) . . ?
C59 C58 C57 123.2(3) . . ?
C59 C58 H58 118.4(2) . . ?
H59 C59 C58 119.8(2) . . ?
C60 C59 C58 120.4(4) . . ?
C60 C59 H59 119.8(2) . . ?
H60 C60 C59 120.4(2) . . ?
C61 C60 C59 119.2(4) . . ?
C61 C60 H60 120.4(2) . . ?
H61 C61 C60 120.1(2) . . ?
C62 C61 C60 119.9(4) . . ?
C62 C61 H61 120.1(2) . . ?
C61 C62 C57 123.5(3) . . ?
H62 C62 C57 118.27(18) . . ?
H62 C62 C61 118.3(2) . . ?
C64 C63 B2 122.9(3) . . ?
C68 C63 B2 122.0(3) . . ?
C68 C63 C64 114.9(3) . . ?
H64 C64 C63 119.28(19) . . ?
C65 C64 C63 121.4(4) . . ?
C65 C64 H64 119.3(2) . . ?
H65 C65 C64 120.1(2) . . ?
C66 C65 C64 119.7(4) . . ?
C66 C65 H65 120.1(3) . . ?
H66 C66 C65 119.7(3) . . ?
C67 C66 C65 120.6(4) . . ?
C67 C66 H66 119.7(2) . . ?
H67 C67 C66 120.2(2) . . ?
C68 C67 C66 119.6(4) . . ?
C68 C67 H67 120.2(3) . . ?
C67 C68 C63 123.6(4) . . ?
H68 C68 C63 118.2(2) . . ?
H68 C68 C67 118.2(3) . . ?
C70 C69 B2 123.2(3) . . ?
C74 C69 B2 122.7(3) . . ?
C74 C69 C70 114.1(3) . . ?
H70 C70 C69 118.02(19) . . ?
C71 C70 C69 124.0(3) . . ?
C71 C70 H70 118.0(2) . . ?
H71 C71 C70 120.2(2) . . ?
C72 C71 C70 119.5(4) . . ?
C72 C71 H71 120.2(2) . . ?
H72 C72 C71 120.3(2) . . ?
C73 C72 C71 119.4(4) . . ?
C73 C72 H72 120.3(2) . . ?
H73 C73 C72 119.7(2) . . ?
C74 C73 C72 120.7(3) . . ?
C74 C73 H73 119.7(2) . . ?
C73 C74 C69 122.4(3) . . ?
H74 C74 C69 118.8(2) . . ?
H74 C74 C73 118.8(2) . . ?
C76 C75 B2 123.7(3) . . ?
C80 C75 B2 122.0(3) . . ?
C80 C75 C76 114.2(3) . . ?
H76 C76 C75 118.37(17) . . ?
C77 C76 C75 123.3(3) . . ?
C77 C76 H76 118.4(2) . . ?
H77 C77 C76 119.6(2) . . ?
C78 C77 C76 120.8(3) . . ?
C78 C77 H77 119.6(2) . . ?
H78 C78 C77 120.8(2) . . ?
C79 C78 C77 118.4(3) . . ?
C79 C78 H78 120.8(2) . . ?
H79 C79 C78 120.1(2) . . ?
C80 C79 C78 119.8(3) . . ?
C80 C79 H79 120.1(2) . . ?
C79 C80 C75 123.5(3) . . ?
H80 C80 C75 118.27(18) . . ?
H80 C80 C79 118.3(2) . . ?
C82 C81 B2 123.6(3) . . ?
C86 C81 B2 121.2(3) . . ?
C86 C81 C82 115.1(3) . . ?
H82 C82 C81 119.0(2) . . ?
C83 C82 C81 122.1(4) . . ?
C83 C82 H82 119.0(3) . . ?
H83 C83 C82 120.2(3) . . ?
C84 C83 C82 119.6(5) . . ?
C84 C83 H83 120.2(3) . . ?
H84 C84 C83 119.8(3) . . ?
C85 C84 C83 120.4(5) . . ?
C85 C84 H84 119.8(3) . . ?
H85 C85 C84 120.1(3) . . ?
C86 C85 C84 119.9(5) . . ?
C86 C85 H85 120.1(3) . . ?
C85 C86 C81 122.8(5) . . ?
H86 C86 C81 118.6(2) . . ?
H86 C86 C85 118.6(3) . . ?
H87b C87 H87a 107.7 . . ?
Cl1 C87 H87a 108.9(2) . . ?
Cl1 C87 H87b 108.9(2) . . ?
Cl2 C87 H87a 108.9(2) . . ?
Cl2 C87 H87b 108.9(2) . . ?
Cl2 C87 Cl1 113.3(4) . . ?

loop_
_geom_bond_atom_site_label_1
_geom_bond_atom_site_label_2
_geom_bond_distance
_geom_bond_site_symmetry_2
_geom_bond_publ_flag
Dy1 N1 2.486(2) . y
Dy1 N2 2.543(2) . y
Dy1 N3 2.664(3) . y
Dy1 N4 2.539(2) . y
Dy1 N5 2.578(2) . y
Dy1 N6 2.500(2) . y
Dy1 N7 2.597(2) . y
Dy1 O1 2.1015(19) . y
N1 C1 1.341(4) . ?
N1 C5 1.352(4) . ?
N2 C8 1.340(4) . ?
N2 C12 1.340(4) . ?
N3 C27 1.343(4) . ?
N3 C31 1.345(4) . ?
N4 C19 1.487(3) . ?
N4 C20 1.482(4) . ?
N4 C26 1.485(4) . ?
N5 C21 1.341(4) . ?
N5 C25 1.340(4) . ?
N6 C14 1.354(4) . ?
N6 C18 1.335(4) . ?
N7 C6 1.484(4) . ?
N7 C7 1.490(4) . ?
N7 C13 1.473(4) . ?
O1 C32 1.343(3) . ?
O2 C35 1.376(4) . ?
O2 C38 1.387(5) . ?
B1 C39 1.639(4) . ?
B1 C45 1.653(4) . ?
B1 C51 1.651(4) . ?
B1 C57 1.654(4) . ?
B2 C63 1.654(4) . ?
B2 C69 1.647(5) . ?
B2 C75 1.642(4) . ?
B2 C81 1.651(4) . ?
C1 H1 0.9300 . ?
C1 C2 1.373(5) . ?
C2 H2 0.9300 . ?
C2 C3 1.379(5) . ?
C3 H3 0.9300 . ?
C3 C4 1.374(5) . ?
C4 H4 0.9300 . ?
C4 C5 1.379(4) . ?
C5 C6 1.493(4) . ?
C6 H6a 0.9700 . ?
C6 H6b 0.9700 . ?
C7 H7a 0.9700 . ?
C7 H7b 0.9700 . ?
C7 C8 1.493(5) . ?
C8 C9 1.375(5) . ?
C9 H9 0.9300 . ?
C9 C10 1.365(6) . ?
C10 H10 0.9300 . ?
C10 C11 1.355(6) . ?
C11 H11 0.9300 . ?
C11 C12 1.375(5) . ?
C12 H12 0.9300 . ?
C13 H13a 0.9700 . ?
C13 H13b 0.9700 . ?
C13 C14 1.482(5) . ?
C14 C15 1.366(5) . ?
C15 H15 0.9300 . ?
C15 C16 1.368(6) . ?
C16 H16 0.9300 . ?
C16 C17 1.377(6) . ?
C17 H17 0.9300 . ?
C17 C18 1.375(4) . ?
C18 C19 1.495(4) . ?
C19 H19a 0.9700 . ?
C19 H19b 0.9700 . ?
C20 H20a 0.9700 . ?
C20 H20b 0.9700 . ?
C20 C21 1.497(4) . ?
C21 C22 1.376(4) . ?
C22 H22 0.9300 . ?
C22 C23 1.379(5) . ?
C23 H23 0.9300 . ?
C23 C24 1.363(6) . ?
C24 H24 0.9300 . ?
C24 C25 1.372(5) . ?
C25 H25 0.9300 . ?
C26 H26a 0.9700 . ?
C26 H26b 0.9700 . ?
C26 C27 1.491(4) . ?
C27 C28 1.378(4) . ?
C28 H28 0.9300 . ?
C28 C29 1.380(6) . ?
C29 H29 0.9300 . ?
C29 C30 1.346(6) . ?
C30 H30 0.9300 . ?
C30 C31 1.375(5) . ?
C31 H31 0.9300 . ?
C32 C33 1.385(4) . ?
C32 C37 1.390(4) . ?
C33 H33 0.9300 . ?
C33 C34 1.389(4) . ?
C34 H34 0.9300 . ?
C34 C35 1.381(4) . ?
C35 C36 1.376(5) . ?
C36 H36 0.9300 . ?
C36 C37 1.387(4) . ?
C37 H37 0.9300 . ?
C38 H38a 0.9600 . ?
C38 H38b 0.9600 . ?
C38 H38c 0.9600 . ?
C39 C40 1.397(4) . ?
C39 C44 1.377(4) . ?
C40 H40 0.9300 . ?
C40 C41 1.384(4) . ?
C41 H41 0.9300 . ?
C41 C42 1.363(5) . ?
C42 H42 0.9300 . ?
C42 C43 1.354(5) . ?
C43 H43 0.9300 . ?
C43 C44 1.394(5) . ?
C44 H44 0.9300 . ?
C45 C46 1.388(4) . ?
C45 C50 1.412(4) . ?
C46 H46 0.9300 . ?
C46 C47 1.401(5) . ?
C47 H47 0.9300 . ?
C47 C48 1.360(6) . ?
C48 H48 0.9300 . ?
C48 C49 1.360(6) . ?
C49 H49 0.9300 . ?
C49 C50 1.391(5) . ?
C50 H50 0.9300 . ?
C51 C52 1.394(4) . ?
C51 C56 1.392(4) . ?
C52 H52 0.9300 . ?
C52 C53 1.387(5) . ?
C53 H53 0.9300 . ?
C53 C54 1.351(6) . ?
C54 H54 0.9300 . ?
C54 C55 1.373(5) . ?
C55 H55 0.9300 . ?
C55 C56 1.388(5) . ?
C56 H56 0.9300 . ?
C57 C58 1.400(4) . ?
C57 C62 1.396(4) . ?
C58 H58 0.9300 . ?
C58 C59 1.386(5) . ?
C59 H59 0.9300 . ?
C59 C60 1.352(6) . ?
C60 H60 0.9300 . ?
C60 C61 1.378(6) . ?
C61 H61 0.9300 . ?
C61 C62 1.381(5) . ?
C62 H62 0.9300 . ?
C63 C64 1.381(4) . ?
C63 C68 1.395(4) . ?
C64 H64 0.9300 . ?
C64 C65 1.421(5) . ?
C65 H65 0.9300 . ?
C65 C66 1.343(6) . ?
C66 H66 0.9300 . ?
C66 C67 1.350(6) . ?
C67 H67 0.9300 . ?
C67 C68 1.369(5) . ?
C68 H68 0.9300 . ?
C69 C70 1.396(4) . ?
C69 C74 1.405(4) . ?
C70 H70 0.9300 . ?
C70 C71 1.385(5) . ?
C71 H71 0.9300 . ?
C71 C72 1.379(6) . ?
C72 H72 0.9300 . ?
C72 C73 1.356(6) . ?
C73 H73 0.9300 . ?
C73 C74 1.400(5) . ?
C74 H74 0.9300 . ?
C75 C76 1.390(4) . ?
C75 C80 1.399(4) . ?
C76 H76 0.9300 . ?
C76 C77 1.383(4) . ?
C77 H77 0.9300 . ?
C77 C78 1.373(5) . ?
C78 H78 0.9300 . ?
C78 C79 1.381(5) . ?
C79 H79 0.9300 . ?
C79 C80 1.391(4) . ?
C80 H80 0.9300 . ?
C81 C82 1.389(5) . ?
C81 C86 1.394(5) . ?
C82 H82 0.9300 . ?
C82 C83 1.401(6) . ?
C83 H83 0.9300 . ?
C83 C84 1.364(8) . ?
C84 H84 0.9300 . ?
C84 C85 1.344(8) . ?
C85 H85 0.9300 . ?
C85 C86 1.388(6) . ?
C86 H86 0.9300 . ?
C87 H87a 0.9700 . ?
C87 H87b 0.9700 . ?
C87 Cl1 1.683(6) . ?
C87 Cl2 1.703(7) . ?

loop_
_geom_torsion_atom_site_label_1
_geom_torsion_atom_site_label_2
_geom_torsion_atom_site_label_3
_geom_torsion_atom_site_label_4
_geom_torsion
_geom_torsion_site_symmetry_1
_geom_torsion_site_symmetry_2
_geom_torsion_site_symmetry_3
_geom_torsion_site_symmetry_4
_geom_torsion_publ_flag
Dy1 N1 C1 C2 173.0(3) . . . . ?
Dy1 N1 C5 C4 -172.8(2) . . . . ?
Dy1 N1 C5 C6 8.2(2) . . . . ?
Dy1 N2 C8 C7 -7.8(2) . . . . ?
Dy1 N2 C8 C9 176.9(3) . . . . ?
Dy1 N2 C12 C11 -177.9(2) . . . . ?
Dy1 N3 C27 C26 -5.4(2) . . . . ?
Dy1 N3 C27 C28 176.1(2) . . . . ?
Dy1 N3 C31 C30 -177.2(3) . . . . ?
Dy1 N4 C19 C18 -11.6(2) . . . . ?
Dy1 N4 C20 C21 54.74(17) . . . . ?
Dy1 N4 C26 C27 -59.42(17) . . . . ?
Dy1 N5 C21 C20 4.6(2) . . . . ?
Dy1 N5 C21 C22 -177.8(2) . . . . ?
Dy1 N5 C25 C24 176.0(3) . . . . ?
Dy1 N6 C14 C13 -4.7(2) . . . . ?
Dy1 N6 C14 C15 -179.8(3) . . . . ?
Dy1 N6 C18 C17 -179.5(3) . . . . ?
Dy1 N6 C18 C19 -0.2(2) . . . . ?
Dy1 N7 C6 C5 -59.82(16) . . . . ?
Dy1 N7 C7 C8 -31.4(2) . . . . ?
Dy1 N7 C13 C14 -37.9(2) . . . . ?
Dy1 O1 C32 C33 37.2(8) . . . . ?
Dy1 O1 C32 C37 -142.6(8) . . . . ?
N1 C1 C2 C3 -1.0(4) . . . . ?
N1 C5 C4 C3 -0.6(4) . . . . ?
N1 C5 C6 N7 38.1(3) . . . . ?
N2 C8 C7 N7 26.3(3) . . . . ?
N2 C8 C9 C10 0.6(4) . . . . ?
N2 C12 C11 C10 1.3(4) . . . . ?
N3 C27 C26 N4 44.1(3) . . . . ?
N3 C27 C28 C29 1.5(4) . . . . ?
N3 C31 C30 C29 1.7(5) . . . . ?
N4 C19 C18 N6 8.1(3) . . . . ?
N4 C19 C18 C17 -172.6(3) . . . . ?
N4 C20 C21 N5 -41.2(3) . . . . ?
N4 C20 C21 C22 141.0(3) . . . . ?
N4 C26 C27 C28 -137.3(3) . . . . ?
N5 C21 C22 C23 0.8(4) . . . . ?
N5 C25 C24 C23 1.6(4) . . . . ?
N6 C14 C13 N7 29.7(3) . . . . ?
N6 C14 C15 C16 -0.4(5) . . . . ?
N6 C18 C17 C16 -1.0(4) . . . . ?
N7 C6 C5 C4 -140.9(2) . . . . ?
N7 C7 C8 C9 -158.3(3) . . . . ?
N7 C13 C14 C15 -155.0(3) . . . . ?
O1 C32 C33 C34 -178.9(3) . . . . ?
O1 C32 C37 C36 177.4(3) . . . . ?
O2 C35 C34 C33 177.6(4) . . . . ?
O2 C35 C36 C37 -179.3(3) . . . . ?
B1 C39 C40 C41 175.0(3) . . . . ?
B1 C39 C44 C43 -174.5(3) . . . . ?
B1 C45 C46 C47 177.8(3) . . . . ?
B1 C45 C50 C49 -177.1(3) . . . . ?
B1 C51 C52 C53 174.5(3) . . . . ?
B1 C51 C56 C55 -173.6(3) . . . . ?
B1 C57 C58 C59 -177.4(3) . . . . ?
B1 C57 C62 C61 177.8(3) . . . . ?
B2 C63 C64 C65 -175.7(3) . . . . ?
B2 C63 C68 C67 173.9(4) . . . . ?
B2 C69 C70 C71 -177.5(3) . . . . ?
B2 C69 C74 C73 177.8(3) . . . . ?
B2 C75 C76 C77 177.5(3) . . . . ?
B2 C75 C80 C79 -177.5(3) . . . . ?
B2 C81 C82 C83 -174.1(4) . . . . ?
B2 C81 C86 C85 173.1(4) . . . . ?
C1 C2 C3 C4 1.1(4) . . . . ?
C2 C3 C4 C5 -0.4(4) . . . . ?
C3 C4 C5 C6 178.3(3) . . . . ?
C7 C8 C9 C10 -174.5(4) . . . . ?
C8 C9 C10 C11 0.3(5) . . . . ?
C9 C10 C11 C12 -1.2(5) . . . . ?
C13 C14 C15 C16 -175.4(4) . . . . ?
C14 C15 C16 C17 1.4(5) . . . . ?
C15 C16 C17 C18 -0.8(6) . . . . ?
C16 C17 C18 C19 179.7(4) . . . . ?
C20 C21 C22 C23 178.4(4) . . . . ?
C21 C22 C23 C24 1.7(4) . . . . ?
C22 C23 C24 C25 -2.9(5) . . . . ?
C26 C27 C28 C29 -177.0(4) . . . . ?
C27 C28 C29 C30 -0.3(5) . . . . ?
C28 C29 C30 C31 -1.2(5) . . . . ?
C32 C33 C34 C35 0.9(4) . . . . ?
C32 C37 C36 C35 2.2(4) . . . . ?
C33 C34 C35 C36 -1.2(4) . . . . ?
C34 C35 C36 C37 -0.4(4) . . . . ?
C39 C40 C41 C42 -0.1(4) . . . . ?
C39 C44 C43 C42 -0.7(4) . . . . ?
C40 C41 C42 C43 0.5(4) . . . . ?
C41 C42 C43 C44 -0.2(4) . . . . ?
C45 C46 C47 C48 -0.4(4) . . . . ?
C45 C50 C49 C48 -1.1(4) . . . . ?
C46 C47 C48 C49 1.3(4) . . . . ?
C47 C48 C49 C50 -0.5(5) . . . . ?
C51 C52 C53 C54 -0.5(4) . . . . ?
C51 C56 C55 C54 -1.1(4) . . . . ?
C52 C53 C54 C55 1.0(5) . . . . ?
C53 C54 C55 C56 -0.2(5) . . . . ?
C57 C58 C59 C60 0.0(4) . . . . ?
C57 C62 C61 C60 -0.5(4) . . . . ?
C58 C59 C60 C61 -0.4(5) . . . . ?
C59 C60 C61 C62 0.6(5) . . . . ?
C63 C64 C65 C66 1.9(4) . . . . ?
C63 C68 C67 C66 1.9(5) . . . . ?
C64 C65 C66 C67 -0.5(5) . . . . ?
C65 C66 C67 C68 -1.4(5) . . . . ?
C69 C70 C71 C72 -0.4(4) . . . . ?
C69 C74 C73 C72 -0.2(4) . . . . ?
C70 C71 C72 C73 0.1(4) . . . . ?
C71 C72 C73 C74 0.2(4) . . . . ?
C75 C76 C77 C78 0.2(4) . . . . ?
C75 C80 C79 C78 -0.2(4) . . . . ?
C76 C77 C78 C79 -0.6(4) . . . . ?
C77 C78 C79 C80 0.6(4) . . . . ?
C81 C82 C83 C84 -0.8(5) . . . . ?
C81 C86 C85 C84 2.8(6) . . . . ?
C82 C83 C84 C85 -0.8(6) . . . . ?
C83 C84 C85 C86 -0.2(7) . . . . ?

loop_
_smtbx_masks_void_nr
_smtbx_masks_void_average_x
_smtbx_masks_void_average_y
_smtbx_masks_void_average_z
_smtbx_masks_void_volume
_smtbx_masks_void_count_electrons
_smtbx_masks_void_content
1 0.500 0.000 0.000 452.0 154.4 '4 DCM'
